data_7047890
loop_
_publ_author_name
'Hosseini-Kharat, Mahboubeh'
'Zargarian, Davit'
'Alizadeh, Ali Mohammad'
'Karami, Kazem'
'Saeidifar, Maryam'
'Khalighfard, Solmaz'
'Dubrulle, Laurent'
'Zakariazadeh, Mostafa'
'Cloutier, Jean-Philippe'
'Sohrabijam, Zahra'

_publ_section_title
;
 In vitro and in vivo antiproliferative activity of organo-nickel
 SCS-pincer complexes on estrogen responsive MCF7 and MC4L2 breast cancer
 cells. Effects of amine fragment substitutions on BSA binding and
 cytotoxicity.
;
_journal_issue 47
_journal_name_full 'Dalton transactions (Cambridge, England : 2003)'
_journal_page_first 16944
_journal_page_last 16957
_journal_paper_doi 10.1039/c8dt03079k
_journal_volume 47
_journal_year 2018
_chemical_formula_moiety 'C20 H25 I N2 Ni S2'
_chemical_formula_sum 'C20 H25 I N2 Ni S2'
_chemical_formula_weight 543.15
_space_group_crystal_system monoclinic
_space_group_IT_number 14
_space_group_name_Hall '-P 2ybc'
_space_group_name_H-M_alt 'P 1 21/c 1'
_symmetry_space_group_name_Hall '-P 2ybc'
_symmetry_space_group_name_H-M 'P 1 21/c 1'
_atom_sites_solution_hydrogens geom
_audit_creation_date 2018-09-26
_audit_creation_method
;
Olex2 1.2
(compiled 2018.05.29 svn.r3508 for OlexSys, GUI svn.r5506)
;
_audit_update_record
;
2018-10-09 deposited with the CCDC.
2018-10-25 downloaded from the CCDC.
;
_cell_angle_alpha 90
_cell_angle_beta 98.914(5)
_cell_angle_gamma 90
_cell_formula_units_Z 4
_cell_length_a 12.5090(9)
_cell_length_b 13.1454(7)
_cell_length_c 14.0524(9)
_cell_measurement_reflns_used 2974
_cell_measurement_temperature 100
_cell_measurement_theta_max 54.37
_cell_measurement_theta_min 3.11
_cell_volume 2282.8(3)
_computing_cell_refinement 'SAINT v8.34A (Bruker, 2013)'
_computing_data_collection
;
APEX 2 (2013) Bruker AXS Inc., Madison, WI 53719-1173.
;
_computing_data_reduction 'SAINT v8.34A (Bruker, 2013)'
_computing_molecular_graphics 'Olex2 (Dolomanov et al., 2009)'
_computing_publication_material 'Olex2 (Dolomanov et al., 2009)'
_computing_structure_refinement 'XL (Sheldrick, 2008)'
_computing_structure_solution 'XT (Sheldrick, 2008)'
_diffrn_ambient_temperature 100.15
_diffrn_detector_area_resol_mean 10.24
_diffrn_detector_type 'Bruker Photon 100 CMOS Detector'
_diffrn_measured_fraction_theta_full 0.986
_diffrn_measured_fraction_theta_max 0.978
_diffrn_measurement_device 'k-geometry diffractometer'
_diffrn_measurement_device_type 'Bruker Venture Metaljet'
_diffrn_measurement_method '\f and \w scans'
_diffrn_radiation_type GaK\a
_diffrn_radiation_wavelength 1.34139
_diffrn_reflns_av_R_equivalents 0.1353
_diffrn_reflns_av_unetI/netI 0.1484
_diffrn_reflns_Laue_measured_fraction_full 0.986
_diffrn_reflns_Laue_measured_fraction_max 0.978
_diffrn_reflns_limit_h_max 14
_diffrn_reflns_limit_h_min -15
_diffrn_reflns_limit_k_max 16
_diffrn_reflns_limit_k_min -15
_diffrn_reflns_limit_l_max 12
_diffrn_reflns_limit_l_min -17
_diffrn_reflns_number 9768
_diffrn_reflns_point_group_measured_fraction_full 0.986
_diffrn_reflns_point_group_measured_fraction_max 0.978
_diffrn_reflns_theta_full 53.594
_diffrn_reflns_theta_max 55.052
_diffrn_reflns_theta_min 3.111
_diffrn_standards_number 0
_exptl_absorpt_coefficient_mu 13.006
_exptl_absorpt_correction_T_max 0.7508
_exptl_absorpt_correction_T_min 0.3549
_exptl_absorpt_correction_type multi-scan
_exptl_absorpt_process_details
;
SADABS-2014/4 (Bruker,2014/4) was used for absorption correction.
wR2(int) was 0.1394 before and 0.0763 after correction.
The Ratio of minimum to maximum transmission is 0.4727.
The \l/2 correction factor is 0.00150.
;
_exptl_crystal_colour red
_exptl_crystal_colour_primary red
_exptl_crystal_density_diffrn 1.580
_exptl_crystal_description Needle
_exptl_crystal_F_000 1088
_exptl_crystal_size_max 0.12
_exptl_crystal_size_mid 0.04
_exptl_crystal_size_min 0.04
_refine_diff_density_max 3.511
_refine_diff_density_min -3.555
_refine_diff_density_rms 0.354
_refine_ls_extinction_method none
_refine_ls_goodness_of_fit_ref 1.058
_refine_ls_hydrogen_treatment constr
_refine_ls_matrix_type full
_refine_ls_number_parameters 235
_refine_ls_number_reflns 4275
_refine_ls_number_restraints 0
_refine_ls_restrained_S_all 1.058
_refine_ls_R_factor_all 0.1777
_refine_ls_R_factor_gt 0.0924
_refine_ls_shift/su_max 0.000
_refine_ls_shift/su_mean 0.000
_refine_ls_structure_factor_coef Fsqd
_refine_ls_weighting_details 'w=1/[\s^2^(Fo^2^)+(0.2000P)^2^] where P=(Fo^2^+2Fc^2^)/3'
_refine_ls_weighting_scheme calc
_refine_ls_wR_factor_gt 0.2394
_refine_ls_wR_factor_ref 0.3285
_reflns_Friedel_coverage 0.000
_reflns_number_gt 2399
_reflns_number_total 4275
_reflns_threshold_expression 'I > 2\s(I)'
_cod_data_source_file c8dt03079k2.cif
_cod_data_source_block dubr29
_cod_depositor_comments 'Adding full bibliography for 7047890--7047892.cif.'
_cod_database_code 7047890
_shelx_shelxl_version_number 2014/7
_shelx_space_group_comment
;
The symmetry employed for this shelxl refinement is uniquely defined
by the following loop, which should always be used as a source of
symmetry information in preference to the above space-group names.
They are only intended as comments.
;
_shelx_estimated_absorpt_t_max 0.624
_shelx_estimated_absorpt_t_min 0.304
_olex2_refinement_description
;
1. Fixed Uiso
 At 1.2 times of:
  All C(H) groups, All C(H,H) groups
2.a Ternary CH refined with riding coordinates:
 C8(H8), C15(H15)
2.b Secondary CH2 refined with riding coordinates:
 C9(H9A,H9B), C10(H10A,H10B), C11(H11A,H11B), C12(H12A,H12B), C13(H13A,H13B),
 C16(H16A,H16B), C17(H17A,H17B), C18(H18A,H18B), C19(H19A,H19B), C20(H20A,H20B)
2.c Aromatic/amide H refined with riding coordinates:
 C3(H3), C4(H4), C5(H5)
;
_olex2_submission_special_instructions 'No special instructions were received'

loop_
_space_group_symop_operation_xyz
'x, y, z'
'-x, y+1/2, -z+1/2'
'-x, -y, -z'
'x, -y-1/2, z-1/2'

loop_
_atom_site_label
_atom_site_type_symbol
_atom_site_fract_x
_atom_site_fract_y
_atom_site_fract_z
_atom_site_U_iso_or_equiv
_atom_site_adp_type
_atom_site_occupancy
_atom_site_site_symmetry_order
_atom_site_calc_flag
_atom_site_refinement_flags_posn
I1 I 0.76031(10) 0.47384(6) 0.81658(6) 0.0441(4) Uani 1 1 d .
Ni1 Ni 0.6940(2) 0.63485(13) 0.72754(13) 0.0390(7) Uani 1 1 d .
S1 S 0.5794(4) 0.6632(2) 0.8251(2) 0.0409(11) Uani 1 1 d .
S2 S 0.8009(4) 0.6160(3) 0.6210(3) 0.0486(12) Uani 1 1 d .
N1 N 0.4590(12) 0.8300(9) 0.8310(8) 0.042(3) Uani 1 1 d .
N2 N 0.8120(13) 0.7433(10) 0.4756(8) 0.048(4) Uani 1 1 d .
C1 C 0.6526(14) 0.7593(10) 0.6694(10) 0.038(4) Uani 1 1 d .
C2 C 0.5757(15) 0.8229(10) 0.7076(10) 0.046(5) Uani 1 1 d .
C3 C 0.5571(13) 0.9215(10) 0.6680(10) 0.038(4) Uani 1 1 d .
H3 H 0.5081 0.9646 0.6941 0.046 Uiso 1 1 calc R
C4 C 0.6045(16) 0.9574(10) 0.5962(11) 0.049(5) Uani 1 1 d .
H4 H 0.5900 1.0245 0.5725 0.059 Uiso 1 1 calc R
C5 C 0.6753(15) 0.8949(11) 0.5569(11) 0.045(4) Uani 1 1 d .
H5 H 0.7082 0.9199 0.5050 0.054 Uiso 1 1 calc R
C6 C 0.7001(16) 0.7968(11) 0.5906(10) 0.050(5) Uani 1 1 d .
C7 C 0.5325(15) 0.7813(10) 0.7884(10) 0.043(4) Uani 1 1 d .
C8 C 0.4115(16) 0.7910(11) 0.9139(10) 0.051(5) Uani 1 1 d .
H8 H 0.4613 0.7377 0.9464 0.061 Uiso 1 1 calc R
C9 C 0.3017(15) 0.7407(12) 0.8800(12) 0.052(5) Uani 1 1 d .
H9A H 0.2525 0.7898 0.8420 0.062 Uiso 1 1 calc R
H9B H 0.3111 0.6816 0.8384 0.062 Uiso 1 1 calc R
C10 C 0.253(2) 0.7061(14) 0.9665(13) 0.084(8) Uani 1 1 d .
H10A H 0.2985 0.6510 1.0000 0.100 Uiso 1 1 calc R
H10B H 0.1800 0.6786 0.9451 0.100 Uiso 1 1 calc R
C11 C 0.2472(18) 0.7952(13) 1.0364(13) 0.066(6) Uani 1 1 d .
H11A H 0.1988 0.8481 1.0033 0.079 Uiso 1 1 calc R
H11B H 0.2147 0.7706 1.0920 0.079 Uiso 1 1 calc R
C12 C 0.3529(19) 0.8411(13) 1.0720(11) 0.063(6) Uani 1 1 d .
H12A H 0.4000 0.7907 1.1104 0.075 Uiso 1 1 calc R
H12B H 0.3434 0.8999 1.1139 0.075 Uiso 1 1 calc R
C13 C 0.4059(19) 0.8765(14) 0.9855(11) 0.069(7) Uani 1 1 d .
H13A H 0.3637 0.9337 0.9528 0.083 Uiso 1 1 calc R
H13B H 0.4800 0.9014 1.0091 0.083 Uiso 1 1 calc R
C14 C 0.7725(15) 0.7246(11) 0.5538(10) 0.045(5) Uani 1 1 d .
C15 C 0.8823(15) 0.6696(12) 0.4289(11) 0.047(4) Uani 1 1 d .
H15 H 0.9374 0.6389 0.4800 0.057 Uiso 1 1 calc R
C16 C 0.939(2) 0.7290(15) 0.3603(13) 0.074(7) Uani 1 1 d .
H16A H 0.9852 0.7821 0.3960 0.089 Uiso 1 1 calc R
H16B H 0.8851 0.7631 0.3118 0.089 Uiso 1 1 calc R
C17 C 1.0095(16) 0.6569(15) 0.3096(13) 0.060(5) Uani 1 1 d .
H17A H 1.0675 0.6279 0.3579 0.072 Uiso 1 1 calc R
H17B H 1.0441 0.6960 0.2625 0.072 Uiso 1 1 calc R
C18 C 0.9415(17) 0.5697(19) 0.2571(13) 0.069(6) Uani 1 1 d .
H18A H 0.9894 0.5214 0.2299 0.083 Uiso 1 1 calc R
H18B H 0.8890 0.5976 0.2035 0.083 Uiso 1 1 calc R
C19 C 0.880(2) 0.5137(15) 0.3292(14) 0.073(7) Uani 1 1 d .
H19A H 0.8344 0.4600 0.2947 0.087 Uiso 1 1 calc R
H19B H 0.9337 0.4802 0.3789 0.087 Uiso 1 1 calc R
C20 C 0.8107(19) 0.5844(14) 0.3778(14) 0.072(6) Uani 1 1 d .
H20A H 0.7757 0.5462 0.4253 0.086 Uiso 1 1 calc R
H20B H 0.7534 0.6141 0.3293 0.086 Uiso 1 1 calc R

loop_
_atom_site_aniso_label
_atom_site_aniso_U_11
_atom_site_aniso_U_22
_atom_site_aniso_U_33
_atom_site_aniso_U_23
_atom_site_aniso_U_13
_atom_site_aniso_U_12
I1 0.0772(9) 0.0224(5) 0.0298(6) 0.0010(3) -0.0005(4) 0.0073(4)
Ni1 0.0714(18) 0.0189(9) 0.0233(10) 0.0008(6) -0.0032(9) 0.0017(9)
S1 0.072(3) 0.0186(16) 0.0293(19) 0.0014(11) -0.0011(17) 0.0015(16)
S2 0.084(4) 0.0305(18) 0.028(2) 0.0050(13) -0.0015(19) 0.0077(19)
N1 0.063(10) 0.029(6) 0.032(7) 0.007(5) 0.003(6) 0.001(6)
N2 0.072(11) 0.048(8) 0.024(7) 0.001(5) 0.004(6) 0.010(7)
C1 0.055(12) 0.031(7) 0.025(8) -0.005(5) -0.002(7) -0.002(7)
C2 0.077(14) 0.024(7) 0.027(8) 0.008(5) -0.021(7) -0.004(7)
C3 0.042(11) 0.019(7) 0.049(9) 0.003(5) -0.006(7) -0.003(6)
C4 0.087(15) 0.020(7) 0.033(9) 0.001(5) -0.012(8) -0.008(8)
C5 0.063(13) 0.032(8) 0.033(8) 0.006(5) -0.010(7) -0.010(7)
C6 0.088(15) 0.034(8) 0.022(8) -0.001(5) -0.013(8) 0.002(8)
C7 0.075(13) 0.016(7) 0.031(8) -0.006(5) -0.011(8) 0.004(7)
C8 0.094(16) 0.035(8) 0.024(8) -0.001(5) 0.007(8) 0.017(8)
C9 0.062(14) 0.039(9) 0.050(10) 0.011(7) -0.003(9) 0.021(8)
C10 0.15(2) 0.041(11) 0.056(12) 0.013(8) 0.020(13) 0.014(12)
C11 0.092(18) 0.052(11) 0.060(12) 0.038(9) 0.035(11) 0.041(11)
C12 0.103(19) 0.049(10) 0.031(10) 0.000(7) -0.005(10) 0.028(10)
C13 0.108(18) 0.056(11) 0.034(10) -0.004(7) -0.014(10) 0.036(11)
C14 0.083(14) 0.031(7) 0.019(7) -0.003(5) -0.005(7) -0.013(8)
C15 0.054(12) 0.049(10) 0.036(9) 0.006(6) -0.002(8) 0.006(8)
C16 0.12(2) 0.060(12) 0.041(11) 0.013(8) 0.003(11) 0.017(12)
C17 0.054(14) 0.086(14) 0.041(10) 0.008(9) 0.010(8) -0.007(10)
C18 0.050(14) 0.116(17) 0.043(11) 0.000(10) 0.007(9) 0.023(12)
C19 0.10(2) 0.057(12) 0.049(12) -0.014(8) -0.012(11) 0.005(11)
C20 0.093(18) 0.054(11) 0.058(12) -0.007(9) -0.021(11) -0.015(11)

loop_
_atom_type_symbol
_atom_type_description
_atom_type_scat_dispersion_real
_atom_type_scat_dispersion_imag
_atom_type_scat_source
C C 0.0150 0.0070 'International Tables Vol C Tables 4.2.6.8 and 6.1.1.4'
H H 0.0000 0.0000 'International Tables Vol C Tables 4.2.6.8 and 6.1.1.4'
I I 0.0970 5.4980 'International Tables Vol C Tables 4.2.6.8 and 6.1.1.4'
N N 0.0250 0.0140 'International Tables Vol C Tables 4.2.6.8 and 6.1.1.4'
Ni Ni -1.3410 3.2900 'International Tables Vol C Tables 4.2.6.8 and 6.1.1.4'
S S 0.2920 0.4250 'International Tables Vol C Tables 4.2.6.8 and 6.1.1.4'

loop_
_geom_angle_atom_site_label_1
_geom_angle_atom_site_label_2
_geom_angle_atom_site_label_3
_geom_angle
S1 Ni1 I1 91.68(11)
S1 Ni1 S2 174.94(16)
S2 Ni1 I1 93.17(12)
C1 Ni1 I1 175.4(4)
C1 Ni1 S1 87.7(5)
C1 Ni1 S2 87.5(5)
C7 S1 Ni1 101.3(6)
C14 S2 Ni1 100.8(7)
C7 N1 C8 125.2(12)
C14 N2 C15 124.5(13)
C2 C1 Ni1 120.1(11)
C6 C1 Ni1 121.6(12)
C6 C1 C2 118.2(13)
C3 C2 C1 117.6(16)
C3 C2 C7 126.8(16)
C7 C2 C1 115.4(12)
C2 C3 H3 118.1
C4 C3 C2 123.8(16)
C4 C3 H3 118.1
C3 C4 H4 120.7
C3 C4 C5 118.6(14)
C5 C4 H4 120.7
C4 C5 H5 118.8
C4 C5 C6 122.5(17)
C6 C5 H5 118.8
C1 C6 C14 114.0(13)
C5 C6 C1 119.2(17)
C5 C6 C14 126.8(17)
N1 C7 S1 121.8(12)
N1 C7 C2 122.8(13)
C2 C7 S1 115.4(12)
N1 C8 H8 107.7
N1 C8 C9 110.9(12)
N1 C8 C13 109.3(14)
C9 C8 H8 107.7
C13 C8 H8 107.7
C13 C8 C9 113.2(17)
C8 C9 H9A 109.8
C8 C9 H9B 109.8
H9A C9 H9B 108.3
C10 C9 C8 109.4(16)
C10 C9 H9A 109.8
C10 C9 H9B 109.8
C9 C10 H10A 109.5
C9 C10 H10B 109.5
C9 C10 C11 110.5(16)
H10A C10 H10B 108.1
C11 C10 H10A 109.5
C11 C10 H10B 109.5
C10 C11 H11A 108.9
C10 C11 H11B 108.9
H11A C11 H11B 107.7
C12 C11 C10 113.5(18)
C12 C11 H11A 108.9
C12 C11 H11B 108.9
C11 C12 H12A 109.8
C11 C12 H12B 109.8
C11 C12 C13 109.3(14)
H12A C12 H12B 108.3
C13 C12 H12A 109.8
C13 C12 H12B 109.8
C8 C13 C12 111.6(16)
C8 C13 H13A 109.3
C8 C13 H13B 109.3
C12 C13 H13A 109.3
C12 C13 H13B 109.3
H13A C13 H13B 108.0
N2 C14 S2 123.3(14)
N2 C14 C6 121.1(14)
C6 C14 S2 115.6(12)
N2 C15 H15 109.1
N2 C15 C20 109.3(16)
C16 C15 N2 107.9(14)
C16 C15 H15 109.1
C16 C15 C20 112.2(16)
C20 C15 H15 109.1
C15 C16 H16A 109.7
C15 C16 H16B 109.7
C15 C16 C17 109.7(15)
H16A C16 H16B 108.2
C17 C16 H16A 109.7
C17 C16 H16B 109.7
C16 C17 H17A 109.3
C16 C17 H17B 109.3
C16 C17 C18 111.4(17)
H17A C17 H17B 108.0
C18 C17 H17A 109.3
C18 C17 H17B 109.3
C17 C18 H18A 109.8
C17 C18 H18B 109.8
C17 C18 C19 109.4(15)
H18A C18 H18B 108.2
C19 C18 H18A 109.8
C19 C18 H18B 109.8
C18 C19 H19A 109.1
C18 C19 H19B 109.1
H19A C19 H19B 107.8
C20 C19 C18 112.5(18)
C20 C19 H19A 109.1
C20 C19 H19B 109.1
C15 C20 H20A 109.9
C15 C20 H20B 109.9
C19 C20 C15 108.9(19)
C19 C20 H20A 109.9
C19 C20 H20B 109.9
H20A C20 H20B 108.3

loop_
_geom_bond_atom_site_label_1
_geom_bond_atom_site_label_2
_geom_bond_distance
I1 Ni1 2.5321(19)
Ni1 S1 2.163(5)
Ni1 S2 2.171(5)
Ni1 C1 1.866(14)
S1 C7 1.712(13)
S2 C14 1.719(15)
N1 C7 1.33(2)
N1 C8 1.48(2)
N2 C14 1.30(2)
N2 C15 1.52(2)
C1 C2 1.44(2)
C1 C6 1.42(2)
C2 C3 1.415(17)
C2 C7 1.44(2)
C3 H3 0.9500
C3 C4 1.33(2)
C4 H4 0.9500
C4 C5 1.38(3)
C5 H5 0.9500
C5 C6 1.39(2)
C6 C14 1.46(2)
C8 H8 1.0000
C8 C9 1.53(3)
C8 C13 1.52(2)
C9 H9A 0.9900
C9 H9B 0.9900
C9 C10 1.51(3)
C10 H10A 0.9900
C10 H10B 0.9900
C10 C11 1.54(3)
C11 H11A 0.9900
C11 H11B 0.9900
C11 C12 1.47(3)
C12 H12A 0.9900
C12 H12B 0.9900
C12 C13 1.54(3)
C13 H13A 0.9900
C13 H13B 0.9900
C15 H15 1.0000
C15 C16 1.50(3)
C15 C20 1.54(2)
C16 H16A 0.9900
C16 H16B 0.9900
C16 C17 1.54(3)
C17 H17A 0.9900
C17 H17B 0.9900
C17 C18 1.55(3)
C18 H18A 0.9900
C18 H18B 0.9900
C18 C19 1.55(3)
C19 H19A 0.9900
C19 H19B 0.9900
C19 C20 1.51(3)
C20 H20A 0.9900
C20 H20B 0.9900

loop_
_geom_torsion_atom_site_label_1
_geom_torsion_atom_site_label_2
_geom_torsion_atom_site_label_3
_geom_torsion_atom_site_label_4
_geom_torsion
Ni1 S1 C7 N1 -179.2(12)
Ni1 S1 C7 C2 2.2(12)
Ni1 S2 C14 N2 -174.4(13)
Ni1 S2 C14 C6 5.8(13)
Ni1 C1 C2 C3 172.6(10)
Ni1 C1 C2 C7 -2.4(18)
Ni1 C1 C6 C5 -172.9(11)
Ni1 C1 C6 C14 6.8(19)
S1 Ni1 C1 C2 3.1(11)
S1 Ni1 C1 C6 179.4(12)
S2 Ni1 C1 C2 -178.7(12)
S2 Ni1 C1 C6 -2.5(12)
N1 C8 C9 C10 -177.5(13)
N1 C8 C13 C12 177.9(15)
N2 C15 C16 C17 -178.8(14)
N2 C15 C20 C19 178.2(14)
C1 C2 C3 C4 2(2)
C1 C2 C7 S1 -0.3(17)
C1 C2 C7 N1 -178.9(14)
C1 C6 C14 S2 -8.2(19)
C1 C6 C14 N2 172.1(14)
C2 C1 C6 C5 3(2)
C2 C1 C6 C14 -176.9(13)
C2 C3 C4 C5 1(2)
C3 C2 C7 S1 -174.7(12)
C3 C2 C7 N1 7(2)
C3 C4 C5 C6 -1(2)
C4 C5 C6 C1 -1(2)
C4 C5 C6 C14 179.3(15)
C5 C6 C14 S2 171.4(13)
C5 C6 C14 N2 -8(3)
C6 C1 C2 C3 -4(2)
C6 C1 C2 C7 -178.8(13)
C7 N1 C8 C9 -97.2(17)
C7 N1 C8 C13 137.3(16)
C7 C2 C3 C4 176.1(15)
C8 N1 C7 S1 1(2)
C8 N1 C7 C2 179.7(14)
C8 C9 C10 C11 55(2)
C9 C8 C13 C12 53.7(18)
C9 C10 C11 C12 -59(2)
C10 C11 C12 C13 56.7(17)
C11 C12 C13 C8 -53.6(19)
C13 C8 C9 C10 -54.2(17)
C14 N2 C15 C16 -162.6(16)
C14 N2 C15 C20 75(2)
C15 N2 C14 S2 4(2)
C15 N2 C14 C6 -176.0(14)
C15 C16 C17 C18 57(2)
C16 C15 C20 C19 59(2)
C16 C17 C18 C19 -55(2)
C17 C18 C19 C20 56(2)
C18 C19 C20 C15 -57(2)
C20 C15 C16 C17 -58(2)
